data_7131094
loop_
_publ_author_name
'Aimon, Anthony'
'Dow, Mark J.'
'Hanby, Abigail R.'
'Okolo, Ephraim A.'
'Pask, Christopher M.'
'Nelson, Adam'
'Marsden, Stephen P.'

_publ_section_title
;
 Synthesis of spirocyclic 1,2-diamines by dearomatising intramolecular
 diamination of phenols.
;
_journal_issue 5
_journal_name_full 'Chemical communications (Cambridge, England)'
_journal_page_first 607
_journal_page_last 610
_journal_paper_doi 10.1039/d2cc06137f
_journal_volume 59
_journal_year 2023
_chemical_formula_moiety 'C13 H20 N2 O2'
_chemical_formula_sum 'C13 H20 N2 O2'
_chemical_formula_weight 236.31
_space_group_crystal_system monoclinic
_space_group_IT_number 14
_space_group_name_Hall '-P 2yn'
_space_group_name_H-M_alt 'P 1 21/n 1'
_atom_sites_solution_hydrogens mixed
_atom_sites_solution_primary dual
_audit_creation_date 2019-03-28
_audit_creation_method
;
Olex2 1.2
(compiled 2018.05.29 svn.r3508 for OlexSys, GUI svn.r5506)
;
_audit_update_record
;
2022-05-25 deposited with the CCDC.	2022-12-12 downloaded from the CCDC.
;
_cell_angle_alpha 90
_cell_angle_beta 114.951(3)
_cell_angle_gamma 90
_cell_formula_units_Z 4
_cell_length_a 9.3232(2)
_cell_length_b 15.4039(3)
_cell_length_c 9.4930(2)
_cell_measurement_reflns_used 5732
_cell_measurement_temperature 125.01(10)
_cell_measurement_theta_max 73.3160
_cell_measurement_theta_min 5.7400
_cell_volume 1236.08(5)
_computing_cell_refinement 'CrysAlisPro 1.171.39.43c (Rigaku OD, 2018)'
_computing_data_collection 'CrysAlisPro 1.171.39.43c (Rigaku OD, 2018)'
_computing_data_reduction 'CrysAlisPro 1.171.39.43c (Rigaku OD, 2018)'
_computing_molecular_graphics 'Olex2 (Dolomanov et al., 2009)'
_computing_publication_material 'Olex2 (Dolomanov et al., 2009)'
_computing_structure_refinement 'ShelXL (Sheldrick, 2015)'
_computing_structure_solution 'ShelXT (Sheldrick, 2015)'
_diffrn_ambient_environment N~2~
_diffrn_ambient_temperature 125.01(10)
_diffrn_detector 'CCD plate'
_diffrn_detector_area_resol_mean 5.3095
_diffrn_detector_type Atlas
_diffrn_measured_fraction_theta_full 0.995
_diffrn_measured_fraction_theta_max 0.976
_diffrn_measurement_details
;
List of Runs (angles in degrees, time in seconds):

  # Type    Start    End  Width  t~exp~   \w     \q     \k     \f   Frames
#--------------------------------------------------------------------------
  1  \w   -112.00 -60.00   1.00    1.00    --  -41.04 -57.00 -60.00   52
  2  \w    -43.00 -13.00   1.00    1.00    --  -41.04 -57.00 -90.00   30
  3  \w    -45.00  32.00   1.00    1.00    --  -41.04  37.00  90.00   77
  4  \w    -64.00  25.00   1.00    1.00    --  -41.04  37.00  30.00   89
  5  \w   -111.00 -22.00   1.00    1.00    --  -41.04 -57.00   0.00   89
  6  \w   -101.00 -67.00   1.00    1.00    --  -41.04 -57.00 -90.00   34
  7  \w     40.00  69.00   1.00    1.00    --   41.04 -57.00 -90.00   29
  8  \w     52.00  78.00   1.00    1.00    --   41.04  57.00   0.00   26
  9  \w     55.00 128.00   1.00    1.00    --  106.02 -15.00 -90.00   73
 10  \w     81.00 108.00   1.00    1.00    --  106.02  30.00   0.00   27
 11  \w     25.00  52.00   1.00    1.00    --  106.02 -15.00 -90.00   27
 12  \w     64.00 103.00   1.00    1.00    --  106.02 -65.00-113.99   39
 13  \w     96.00 144.00   1.00    1.00    --  106.02  45.00 150.00   48
 14  \w     77.00 163.00   1.00    1.00    --  106.02  61.00   0.00   86
 15  \w     94.00 177.00   1.00    1.00    --  106.02  30.00  90.00   83
 16  \w     81.00 118.00   1.00    1.00    --  106.02  45.00   0.00   37
 17  \w     34.00  95.00   1.00    1.00    --  106.02 -65.00  17.17   61
 18  \w    128.00 173.00   1.00    1.00    --  106.02  61.00 -30.00   45
 19  \w     78.00 178.00   1.00    1.00    --  106.02  61.00  30.00  100
 20  \w     76.00 103.00   1.00    1.00    --  106.02 -64.00  34.09   27
 21  \w     77.00 103.00   1.00    1.00    --  106.02  61.00 -30.00   26
 22  \w     35.00 129.00   1.00    1.00    --  106.02 -63.00-168.32   94
 23  \w     61.00  90.00   1.00    1.00    --  106.02 -65.00-126.78   29
 24  \w     41.00 106.00   1.00    1.00    --  106.02 -65.00 -48.86   65
;
_diffrn_measurement_device 'four-circle diffractometer'
_diffrn_measurement_device_type 'SuperNova, Dual, Cu at home/near, Atlas'
_diffrn_measurement_method '\w scans'
_diffrn_orient_matrix_type 'CrysAlisPro convention (1999,Acta A55,543-557)'
_diffrn_orient_matrix_UB_11 -0.0552494000
_diffrn_orient_matrix_UB_12 -0.0950945000
_diffrn_orient_matrix_UB_13 -0.0334993000
_diffrn_orient_matrix_UB_21 -0.1198632000
_diffrn_orient_matrix_UB_22 0.0159695000
_diffrn_orient_matrix_UB_23 0.0699115000
_diffrn_orient_matrix_UB_31 -0.1256331000
_diffrn_orient_matrix_UB_32 0.0265749000
_diffrn_orient_matrix_UB_33 -0.1612743000
_diffrn_radiation_monochromator mirror
_diffrn_radiation_probe x-ray
_diffrn_radiation_type CuK\a
_diffrn_radiation_wavelength 1.54184
_diffrn_reflns_av_R_equivalents 0.0241
_diffrn_reflns_av_unetI/netI 0.0188
_diffrn_reflns_Laue_measured_fraction_full 0.995
_diffrn_reflns_Laue_measured_fraction_max 0.976
_diffrn_reflns_limit_h_max 11
_diffrn_reflns_limit_h_min -11
_diffrn_reflns_limit_k_max 19
_diffrn_reflns_limit_k_min -18
_diffrn_reflns_limit_l_max 11
_diffrn_reflns_limit_l_min -11
_diffrn_reflns_number 9586
_diffrn_reflns_point_group_measured_fraction_full 0.995
_diffrn_reflns_point_group_measured_fraction_max 0.976
_diffrn_reflns_theta_full 67.684
_diffrn_reflns_theta_max 73.541
_diffrn_reflns_theta_min 5.745
_diffrn_source 'micro-focus sealed X-ray tube'
_diffrn_source_type 'SuperNova (Cu) X-ray Source'
_exptl_absorpt_coefficient_mu 0.691
_exptl_absorpt_correction_T_max 1.000
_exptl_absorpt_correction_T_min 0.623
_exptl_absorpt_correction_type gaussian
_exptl_absorpt_process_details
;
CrysAlisPro 1.171.39.43c (Rigaku Oxford Diffraction, 2018)
Numerical absorption correction based on gaussian integration over
			a multifaceted crystal model
Empirical absorption correction using spherical harmonics,
 implemented in SCALE3 ABSPACK scaling algorithm.
;
_exptl_crystal_colour colourless
_exptl_crystal_colour_primary colourless
_exptl_crystal_density_diffrn 1.270
_exptl_crystal_description block
_exptl_crystal_F_000 512
_exptl_crystal_size_max 0.29
_exptl_crystal_size_mid 0.21
_exptl_crystal_size_min 0.11
_refine_diff_density_max 0.276
_refine_diff_density_min -0.192
_refine_diff_density_rms 0.040
_refine_ls_extinction_method none
_refine_ls_goodness_of_fit_ref 1.037
_refine_ls_hydrogen_treatment mixed
_refine_ls_matrix_type full
_refine_ls_number_parameters 160
_refine_ls_number_reflns 2433
_refine_ls_number_restraints 0
_refine_ls_restrained_S_all 1.037
_refine_ls_R_factor_all 0.0420
_refine_ls_R_factor_gt 0.0379
_refine_ls_shift/su_max 0.000
_refine_ls_shift/su_mean 0.000
_refine_ls_structure_factor_coef Fsqd
_refine_ls_weighting_details 'w=1/[\s^2^(Fo^2^)+(0.0433P)^2^+0.5498P] where P=(Fo^2^+2Fc^2^)/3'
_refine_ls_weighting_scheme calc
_refine_ls_wR_factor_gt 0.0934
_refine_ls_wR_factor_ref 0.0964
_reflns_Friedel_coverage 0.000
_reflns_number_gt 2188
_reflns_number_total 2433
_reflns_threshold_expression 'I > 2\s(I)'
_cod_data_source_file d2cc06137f2.cif
_cod_data_source_block eo104p
_cod_depositor_comments 'Adding full bibliography for 7131091--7131095.cif.'
_cod_database_code 7131094
_shelx_shelxl_version_number 2014/7
_chemical_oxdiff_formula 'C52  H80  N8  O8  '
_shelx_space_group_comment
;
The symmetry employed for this shelxl refinement is uniquely defined
by the following loop, which should always be used as a source of
symmetry information in preference to the above space-group names.
They are only intended as comments.
;
_shelx_estimated_absorpt_t_max 0.928
_shelx_estimated_absorpt_t_min 0.825
_reflns_odcompleteness_completeness 99.35
_reflns_odcompleteness_iscentric 1
_reflns_odcompleteness_theta 66.97
_olex2_refinement_description
;
1. Fixed Uiso
 At 1.2 times of:
  All C(H) groups, All C(H,H) groups
 At 1.5 times of:
  All C(H,H,H) groups
2.a Ternary CH refined with riding coordinates:
 C6(H6), C8(H8), C11(H11)
2.b Secondary CH2 refined with riding coordinates:
 C2(H2A,H2B), C3(H3A,H3B), C4(H4A,H4B), C7(H7A,H7B)
2.c Aromatic/amide H refined with riding coordinates:
 C9(H9), C10(H10)
2.d Idealised Me refined as rotating group:
 C12(H12A,H12B,H12C), C13(H13A,H13B,H13C)
;
_olex2_date_sample_data_collection 2019-03-13
_olex2_submission_special_instructions 'No special instructions were received'
_oxdiff_exptl_absorpt_empirical_details
;
Empirical correction (ABSPACK) includes:
- Absorption correction using spherical harmonics
- Frame scaling
;
_oxdiff_exptl_absorpt_empirical_full_max 1.191
_oxdiff_exptl_absorpt_empirical_full_min 0.868

loop_
_space_group_symop_operation_xyz
'x, y, z'
'-x+1/2, y+1/2, -z+1/2'
'-x, -y, -z'
'x-1/2, -y-1/2, z-1/2'

loop_
_atom_site_label
_atom_site_type_symbol
_atom_site_fract_x
_atom_site_fract_y
_atom_site_fract_z
_atom_site_U_iso_or_equiv
_atom_site_adp_type
_atom_site_occupancy
_atom_site_site_symmetry_order
_atom_site_calc_flag
_atom_site_refinement_flags_posn
_atom_site_refinement_flags_adp
_atom_site_refinement_flags_occupancy
_atom_site_disorder_assembly
_atom_site_disorder_group
O1 O 0.63381(11) 0.43109(6) 0.85153(11) 0.0275(2) Uani 1 1 d . . . . .
O2 O 0.48368(11) 0.72399(6) 0.30388(11) 0.0269(2) Uani 1 1 d . . . . .
N1 N 0.74407(12) 0.48367(7) 0.68925(13) 0.0214(2) Uani 1 1 d . . . . .
N2 N 0.64794(12) 0.57744(6) 0.80790(12) 0.0193(2) Uani 1 1 d . . . . .
C1 C 0.67103(14) 0.49223(8) 0.78947(14) 0.0207(3) Uani 1 1 d . . . . .
C2 C 0.87054(16) 0.41856(9) 0.72754(17) 0.0282(3) Uani 1 1 d . . . . .
H2A H 0.8595 0.3868 0.6353 0.034 Uiso 1 1 calc R . . . .
H2B H 0.8672 0.3777 0.8038 0.034 Uiso 1 1 calc R . . . .
C3 C 1.02737(16) 0.47053(9) 0.79428(16) 0.0265(3) Uani 1 1 d . . . . .
H3A H 1.0973 0.4491 0.8964 0.032 Uiso 1 1 calc R . . . .
H3B H 1.0809 0.4660 0.7264 0.032 Uiso 1 1 calc R . . . .
C4 C 0.97901(14) 0.56491(9) 0.80393(15) 0.0228(3) Uani 1 1 d . . . . .
H4A H 1.0474 0.6053 0.7829 0.027 Uiso 1 1 calc R . . . .
H4B H 0.9829 0.5774 0.9056 0.027 Uiso 1 1 calc R . . . .
C5 C 0.80805(14) 0.57007(8) 0.67706(14) 0.0191(3) Uani 1 1 d . . . . .
C6 C 0.69819(14) 0.63257(8) 0.71096(14) 0.0182(3) Uani 1 1 d . . . . .
H6 H 0.7582 0.6825 0.7709 0.022 Uiso 1 1 calc R . . . .
C7 C 0.55990(15) 0.66319(8) 0.56243(15) 0.0211(3) Uani 1 1 d . . . . .
H7A H 0.4921 0.6141 0.5134 0.025 Uiso 1 1 calc R . . . .
H7B H 0.4980 0.7052 0.5892 0.025 Uiso 1 1 calc R . . . .
C8 C 0.61477(15) 0.70428(8) 0.44740(15) 0.0224(3) Uani 1 1 d . . . . .
H8 H 0.6693 0.7587 0.4924 0.027 Uiso 1 1 calc R . . . .
C9 C 0.72991(16) 0.64534(9) 0.42211(16) 0.0263(3) Uani 1 1 d . . . . .
H9 H 0.7452 0.6523 0.3321 0.032 Uiso 1 1 calc R . . . .
C10 C 0.81057(15) 0.58410(9) 0.52120(15) 0.0247(3) Uani 1 1 d . . . . .
H10 H 0.8730 0.5473 0.4929 0.030 Uiso 1 1 calc R . . . .
C11 C 0.55639(15) 0.60541(8) 0.89391(15) 0.0226(3) Uani 1 1 d . . . . .
H11 H 0.5803 0.5646 0.9800 0.027 Uiso 1 1 calc R . . . .
C12 C 0.37828(16) 0.60157(11) 0.79510(18) 0.0355(4) Uani 1 1 d . . . . .
H12A H 0.3483 0.6462 0.7173 0.053 Uiso 1 1 calc GR . . . .
H12B H 0.3238 0.6103 0.8601 0.053 Uiso 1 1 calc GR . . . .
H12C H 0.3506 0.5458 0.7457 0.053 Uiso 1 1 calc GR . . . .
C13 C 0.60947(18) 0.69453(9) 0.96495(17) 0.0310(3) Uani 1 1 d . . . . .
H13A H 0.7220 0.6945 1.0251 0.046 Uiso 1 1 calc GR . . . .
H13B H 0.5581 0.7085 1.0309 0.046 Uiso 1 1 calc GR . . . .
H13C H 0.5819 0.7370 0.8837 0.046 Uiso 1 1 calc GR . . . .
H2 H 0.444(2) 0.6742(12) 0.251(2) 0.033(4) Uiso 1 1 d . . . . .

loop_
_atom_site_aniso_label
_atom_site_aniso_U_11
_atom_site_aniso_U_22
_atom_site_aniso_U_33
_atom_site_aniso_U_23
_atom_site_aniso_U_13
_atom_site_aniso_U_12
O1 0.0312(5) 0.0217(5) 0.0290(5) 0.0025(4) 0.0121(4) -0.0047(4)
O2 0.0281(5) 0.0220(5) 0.0244(5) 0.0037(4) 0.0051(4) 0.0053(4)
N1 0.0212(5) 0.0182(5) 0.0230(5) -0.0008(4) 0.0076(4) 0.0012(4)
N2 0.0188(5) 0.0190(5) 0.0218(5) 0.0001(4) 0.0104(4) -0.0021(4)
C1 0.0177(6) 0.0212(6) 0.0196(6) -0.0008(5) 0.0043(5) -0.0022(5)
C2 0.0299(7) 0.0229(7) 0.0303(7) 0.0006(5) 0.0112(6) 0.0080(5)
C3 0.0232(6) 0.0342(7) 0.0225(7) 0.0046(5) 0.0098(5) 0.0090(5)
C4 0.0164(6) 0.0310(7) 0.0211(6) -0.0004(5) 0.0079(5) 0.0009(5)
C5 0.0174(6) 0.0200(6) 0.0190(6) -0.0007(4) 0.0068(5) 0.0011(4)
C6 0.0175(6) 0.0177(6) 0.0212(6) -0.0012(4) 0.0098(5) -0.0023(4)
C7 0.0192(6) 0.0193(6) 0.0255(7) 0.0012(5) 0.0103(5) 0.0021(5)
C8 0.0225(6) 0.0204(6) 0.0221(6) 0.0020(5) 0.0071(5) 0.0012(5)
C9 0.0270(7) 0.0329(7) 0.0220(6) 0.0027(5) 0.0132(6) 0.0033(5)
C10 0.0229(6) 0.0312(7) 0.0221(7) -0.0002(5) 0.0115(5) 0.0069(5)
C11 0.0215(6) 0.0259(6) 0.0245(6) 0.0008(5) 0.0137(5) -0.0005(5)
C12 0.0219(7) 0.0517(9) 0.0371(8) 0.0018(7) 0.0166(6) -0.0012(6)
C13 0.0389(8) 0.0280(7) 0.0347(8) -0.0050(6) 0.0240(7) -0.0013(6)

loop_
_atom_type_symbol
_atom_type_description
_atom_type_scat_dispersion_real
_atom_type_scat_dispersion_imag
_atom_type_scat_source
C C 0.0181 0.0091 'International Tables Vol C Tables 4.2.6.8 and 6.1.1.4'
H H 0.0000 0.0000 'International Tables Vol C Tables 4.2.6.8 and 6.1.1.4'
N N 0.0311 0.0180 'International Tables Vol C Tables 4.2.6.8 and 6.1.1.4'
O O 0.0492 0.0322 'International Tables Vol C Tables 4.2.6.8 and 6.1.1.4'

loop_
_exptl_crystal_face_index_h
_exptl_crystal_face_index_k
_exptl_crystal_face_index_l
_exptl_crystal_face_perp_dist
-5 2 5 0.0565
5 1 1 0.0659
-4 -1 -3 0.1063
0 0 -6 0.1216
2 10 0 0.1204
-1 -8 4 0.0804
-2 -10 1 0.1351
5 0 -5 0.0595
-4 6 0 0.1199
5 -5 -2 0.0822
-5 -1 5 0.0445

loop_
_geom_angle_atom_site_label_1
_geom_angle_atom_site_label_2
_geom_angle_atom_site_label_3
_geom_angle
_geom_angle_site_symmetry_1
_geom_angle_site_symmetry_3
_geom_angle_publ_flag
C8 O2 H2 109.3(11) . . ?
C1 N1 C2 117.92(11) . . ?
C1 N1 C5 107.31(9) . . ?
C2 N1 C5 108.91(10) . . ?
C1 N2 C6 111.72(10) . . ?
C1 N2 C11 121.09(10) . . ?
C6 N2 C11 126.28(10) . . ?
O1 C1 N1 124.82(11) . . ?
O1 C1 N2 125.85(12) . . ?
N2 C1 N1 109.33(10) . . ?
N1 C2 H2A 110.6 . . ?
N1 C2 H2B 110.6 . . ?
N1 C2 C3 105.57(10) . . ?
H2A C2 H2B 108.8 . . ?
C3 C2 H2A 110.6 . . ?
C3 C2 H2B 110.6 . . ?
C2 C3 H3A 110.7 . . ?
C2 C3 H3B 110.7 . . ?
H3A C3 H3B 108.8 . . ?
C4 C3 C2 105.27(10) . . ?
C4 C3 H3A 110.7 . . ?
C4 C3 H3B 110.7 . . ?
C3 C4 H4A 111.0 . . ?
C3 C4 H4B 111.0 . . ?
C3 C4 C5 103.59(10) . . ?
H4A C4 H4B 109.0 . . ?
C5 C4 H4A 111.0 . . ?
C5 C4 H4B 111.0 . . ?
N1 C5 C4 102.13(9) . . ?
N1 C5 C6 102.74(9) . . ?
N1 C5 C10 112.28(10) . . ?
C6 C5 C4 115.45(10) . . ?
C10 C5 C4 109.60(10) . . ?
C10 C5 C6 113.85(10) . . ?
N2 C6 C5 100.74(9) . . ?
N2 C6 H6 110.2 . . ?
N2 C6 C7 112.88(10) . . ?
C5 C6 H6 110.2 . . ?
C7 C6 C5 112.18(10) . . ?
C7 C6 H6 110.2 . . ?
C6 C7 H7A 109.1 . . ?
C6 C7 H7B 109.1 . . ?
H7A C7 H7B 107.9 . . ?
C8 C7 C6 112.41(10) . . ?
C8 C7 H7A 109.1 . . ?
C8 C7 H7B 109.1 . . ?
O2 C8 C7 111.16(10) . . ?
O2 C8 H8 108.2 . . ?
O2 C8 C9 111.00(10) . . ?
C7 C8 H8 108.2 . . ?
C9 C8 C7 110.01(10) . . ?
C9 C8 H8 108.2 . . ?
C8 C9 H9 118.3 . . ?
C10 C9 C8 123.31(12) . . ?
C10 C9 H9 118.3 . . ?
C5 C10 H10 117.9 . . ?
C9 C10 C5 124.22(12) . . ?
C9 C10 H10 117.9 . . ?
N2 C11 H11 107.1 . . ?
N2 C11 C12 112.52(11) . . ?
N2 C11 C13 110.76(10) . . ?
C12 C11 H11 107.1 . . ?
C13 C11 H11 107.1 . . ?
C13 C11 C12 112.01(12) . . ?
C11 C12 H12A 109.5 . . ?
C11 C12 H12B 109.5 . . ?
C11 C12 H12C 109.5 . . ?
H12A C12 H12B 109.5 . . ?
H12A C12 H12C 109.5 . . ?
H12B C12 H12C 109.5 . . ?
C11 C13 H13A 109.5 . . ?
C11 C13 H13B 109.5 . . ?
C11 C13 H13C 109.5 . . ?
H13A C13 H13B 109.5 . . ?
H13A C13 H13C 109.5 . . ?
H13B C13 H13C 109.5 . . ?

loop_
_geom_bond_atom_site_label_1
_geom_bond_atom_site_label_2
_geom_bond_distance
_geom_bond_site_symmetry_2
_geom_bond_publ_flag
O1 C1 1.2356(15) . ?
O2 C8 1.4274(15) . ?
O2 H2 0.904(18) . ?
N1 C1 1.3903(17) . ?
N1 C2 1.4720(16) . ?
N1 C5 1.4828(16) . ?
N2 C1 1.3534(16) . ?
N2 C6 1.4667(15) . ?
N2 C11 1.4727(16) . ?
C2 H2A 0.9700 . ?
C2 H2B 0.9700 . ?
C2 C3 1.549(2) . ?
C3 H3A 0.9700 . ?
C3 H3B 0.9700 . ?
C3 C4 1.5362(19) . ?
C4 H4A 0.9700 . ?
C4 H4B 0.9700 . ?
C4 C5 1.5420(17) . ?
C5 C6 1.5355(16) . ?
C5 C10 1.5053(17) . ?
C6 H6 0.9800 . ?
C6 C7 1.5294(17) . ?
C7 H7A 0.9700 . ?
C7 H7B 0.9700 . ?
C7 C8 1.5250(17) . ?
C8 H8 0.9800 . ?
C8 C9 1.5006(18) . ?
C9 H9 0.9300 . ?
C9 C10 1.3204(19) . ?
C10 H10 0.9300 . ?
C11 H11 0.9800 . ?
C11 C12 1.5253(19) . ?
C11 C13 1.5175(19) . ?
C12 H12A 0.9600 . ?
C12 H12B 0.9600 . ?
C12 H12C 0.9600 . ?
C13 H13A 0.9600 . ?
C13 H13B 0.9600 . ?
C13 H13C 0.9600 . ?

loop_
_exptl_oxdiff_crystal_face_indexfrac_h
_exptl_oxdiff_crystal_face_indexfrac_k
_exptl_oxdiff_crystal_face_indexfrac_l
_exptl_oxdiff_crystal_face_x
_exptl_oxdiff_crystal_face_y
_exptl_oxdiff_crystal_face_z
-5.0000 2.0000 5.0000 -0.0814 0.9808 -0.1251
5.0000 1.0000 1.0000 -0.4048 -0.5134 -0.7629
-4.0000 -1.0000 -3.0000 0.4166 0.2537 0.9598
-0.0000 0.0000 -6.0000 0.2010 -0.4195 0.9676
2.0000 10.0000 0.0000 -1.0614 -0.0800 0.0145
-1.0000 -8.0000 4.0000 0.6820 0.2718 -0.7321
-2.0000 -10.0000 1.0000 1.0279 0.1499 -0.1758
5.0000 0.0000 -5.0000 -0.1088 -0.9489 0.1782
-4.0000 6.0000 0.0000 -0.3496 0.5753 0.6620
5.0000 -5.0000 -2.0000 0.2662 -0.8190 -0.4385
-5.0000 -1.0000 5.0000 0.2038 0.9329 -0.2048
